data_7206956
loop_
_publ_author_name
'Yong, Guo-Ping'
'Li, Ying-Zhou'
'Zhang, Yi-Man'
'She, Wen-Long'

_publ_section_title
;
 Magnetic and luminescent properties of Cd(ii)- and Fe(ii)-anion radical
 frameworks: various networks or structures influenced by metal ion sizes
 or in situ forming mechanisms of anion radical ligand
;
_journal_issue 4
_journal_name_full CrystEngComm
_journal_page_first 1439
_journal_paper_doi 10.1039/c1ce05641g
_journal_volume 14
_journal_year 2012
_chemical_formula_sum 'C36 H26 Fe3 N8 O9'
_chemical_formula_weight 882.20
_chemical_name_systematic
;
?
;
_space_group_IT_number 14
_symmetry_cell_setting monoclinic
_symmetry_space_group_name_Hall '-P 2ybc'
_symmetry_space_group_name_H-M 'P 1 21/c 1'
_atom_sites_solution_hydrogens geom
_atom_sites_solution_primary direct
_atom_sites_solution_secondary difmap
_audit_creation_method SHELXL-97
_cell_angle_alpha 90.00
_cell_angle_beta 90.20(3)
_cell_angle_gamma 90.00
_cell_formula_units_Z 4
_cell_length_a 18.046(4)
_cell_length_b 14.024(3)
_cell_length_c 13.553(3)
_cell_measurement_temperature 293(2)
_cell_volume 3429.9(13)
_computing_structure_refinement 'SHELXL-97 (Sheldrick, 1997)'
_computing_structure_solution 'SHELXS-97 (Sheldrick, 1990)'
_diffrn_ambient_temperature 293(2)
_diffrn_measured_fraction_theta_full 0.995
_diffrn_measured_fraction_theta_max 0.995
_diffrn_radiation_monochromator graphite
_diffrn_radiation_source 'fine-focus sealed tube'
_diffrn_radiation_type MoK\a
_diffrn_radiation_wavelength 0.71073
_diffrn_reflns_av_R_equivalents 0.0685
_diffrn_reflns_av_sigmaI/netI 0.0985
_diffrn_reflns_limit_h_max 19
_diffrn_reflns_limit_h_min -20
_diffrn_reflns_limit_k_max 15
_diffrn_reflns_limit_k_min -14
_diffrn_reflns_limit_l_max 15
_diffrn_reflns_limit_l_min -13
_diffrn_reflns_number 13183
_diffrn_reflns_theta_full 23.25
_diffrn_reflns_theta_max 23.25
_diffrn_reflns_theta_min 3.01
_exptl_absorpt_coefficient_mu 1.323
_exptl_absorpt_correction_T_max 0.663
_exptl_absorpt_correction_T_min 0.549
_exptl_absorpt_correction_type multi-scan
_exptl_crystal_density_diffrn 1.704
_exptl_crystal_density_method 'not measured'
_exptl_crystal_F_000 1344
_exptl_crystal_size_max 0.46
_exptl_crystal_size_mid 0.39
_exptl_crystal_size_min 0.31
_refine_diff_density_max 2.892
_refine_diff_density_min -1.255
_refine_diff_density_rms 0.201
_refine_ls_extinction_method none
_refine_ls_goodness_of_fit_ref 1.075
_refine_ls_hydrogen_treatment none
_refine_ls_matrix_type full
_refine_ls_number_parameters 505
_refine_ls_number_reflns 4896
_refine_ls_number_restraints 0
_refine_ls_restrained_S_all 1.075
_refine_ls_R_factor_all 0.1396
_refine_ls_R_factor_gt 0.1036
_refine_ls_shift/su_max 0.000
_refine_ls_shift/su_mean 0.000
_refine_ls_structure_factor_coef Fsqd
_refine_ls_weighting_details 'calc w=1/[\s^2^(Fo^2^)+(0.2000P)^2^+0.0000P] where P=(Fo^2^+2Fc^2^)/3'
_refine_ls_weighting_scheme calc
_refine_ls_wR_factor_gt 0.2898
_refine_ls_wR_factor_ref 0.3076
_reflns_number_gt 2980
_reflns_number_total 4896
_reflns_threshold_expression >2sigma(I)
_cod_data_source_file c1ce05641g.txt
_cod_data_source_block 3
_cod_original_sg_symbol_H-M P2(1)/c
_cod_database_code 7206956

loop_
_symmetry_equiv_pos_as_xyz
'x, y, z'
'-x, y+1/2, -z+1/2'
'-x, -y, -z'
'x, -y-1/2, z-1/2'

loop_
_atom_site_label
_atom_site_type_symbol
_atom_site_fract_x
_atom_site_fract_y
_atom_site_fract_z
_atom_site_U_iso_or_equiv
_atom_site_adp_type
_atom_site_occupancy
_atom_site_symmetry_multiplicity
_atom_site_calc_flag
_atom_site_refinement_flags
Fe1 Fe 0.29605(8) 0.56932(11) 0.64003(10) 0.0283(5) Uani 1 1 d .
Fe2 Fe 0.19239(8) 0.64309(11) 0.46804(11) 0.0321(5) Uani 1 1 d .
Fe3 Fe 0.24179(12) 0.65276(14) 0.87368(15) 0.0581(7) Uani 1 1 d .
C1 C 0.4572(6) 0.4847(9) 0.6560(8) 0.036(3) Uani 1 1 d .
C2 C 0.4394(8) 0.3991(10) 0.7007(9) 0.050(3) Uani 1 1 d .
H2A H 0.3901 0.3855 0.7147 0.060 Uiso 1 1 calc R
C3 C 0.4906(9) 0.3370(10) 0.7237(10) 0.061(4) Uani 1 1 d .
H3A H 0.4771 0.2786 0.7507 0.073 Uiso 1 1 calc R
C4 C 0.5658(10) 0.3576(12) 0.7080(10) 0.072(5) Uani 1 1 d .
H4A H 0.6025 0.3148 0.7273 0.086 Uiso 1 1 calc R
C5 C 0.5834(8) 0.4402(13) 0.6648(10) 0.070(5) Uani 1 1 d .
H5A H 0.6327 0.4551 0.6528 0.084 Uiso 1 1 calc R
C6 C 0.5320(7) 0.5899(10) 0.5914(9) 0.051(4) Uani 1 1 d .
H6A H 0.5746 0.6209 0.5701 0.061 Uiso 1 1 calc R
C7 C 0.4611(6) 0.6226(9) 0.5820(8) 0.034(3) Uani 1 1 d .
C8 C 0.4301(6) 0.7042(8) 0.5337(8) 0.036(3) Uani 1 1 d .
C9 C 0.5416(7) 0.8067(12) 0.4994(10) 0.063(4) Uani 1 1 d .
H9A H 0.5746 0.7714 0.5374 0.076 Uiso 1 1 calc R
C10 C 0.5654(9) 0.8823(13) 0.4497(11) 0.077(5) Uani 1 1 d .
H10A H 0.6152 0.8990 0.4526 0.092 Uiso 1 1 calc R
C11 C 0.5167(9) 0.9366(12) 0.3935(11) 0.081(6) Uani 1 1 d .
H11A H 0.5345 0.9883 0.3578 0.097 Uiso 1 1 calc R
C12 C 0.4429(9) 0.9146(11) 0.3902(10) 0.065(4) Uani 1 1 d .
H12A H 0.4103 0.9520 0.3536 0.078 Uiso 1 1 calc R
C13 C 0.4174(7) 0.8364(9) 0.4415(8) 0.037(3) Uani 1 1 d .
C14 C 0.3573(6) 0.7174(9) 0.5036(7) 0.033(3) Uani 1 1 d .
C15 C 0.0335(6) 0.6288(9) 0.3812(9) 0.041(3) Uani 1 1 d .
C16 C 0.0544(7) 0.6376(11) 0.2840(9) 0.060(4) Uani 1 1 d .
H16A H 0.1040 0.6451 0.2670 0.072 Uiso 1 1 calc R
C17 C -0.0014(8) 0.6350(11) 0.2110(11) 0.065(4) Uani 1 1 d .
H17A H 0.0105 0.6437 0.1449 0.078 Uiso 1 1 calc R
C18 C -0.0739(7) 0.6192(11) 0.2391(10) 0.056(4) Uani 1 1 d .
H18A H -0.1100 0.6129 0.1903 0.067 Uiso 1 1 calc R
C19 C -0.0943(7) 0.6128(10) 0.3332(10) 0.053(4) Uani 1 1 d .
H19A H -0.1438 0.6053 0.3502 0.063 Uiso 1 1 calc R
C20 C -0.0437(7) 0.6113(10) 0.5077(9) 0.045(3) Uani 1 1 d .
H20A H -0.0864 0.6034 0.5452 0.054 Uiso 1 1 calc R
C21 C 0.0254(6) 0.6190(9) 0.5418(8) 0.036(3) Uani 1 1 d .
C22 C 0.0552(6) 0.6190(9) 0.6432(8) 0.037(3) Uani 1 1 d .
C23 C -0.0644(7) 0.6153(11) 0.7429(11) 0.060(4) Uani 1 1 d .
H23A H -0.0968 0.6128 0.6894 0.073 Uiso 1 1 calc R
C24 C -0.0908(8) 0.6183(13) 0.8373(10) 0.073(5) Uani 1 1 d .
H24A H -0.1412 0.6265 0.8486 0.088 Uiso 1 1 calc R
C25 C -0.0426(8) 0.6093(14) 0.9156(10) 0.077(5) Uani 1 1 d .
H25A H -0.0618 0.6026 0.9787 0.092 Uiso 1 1 calc R
C26 C 0.0306(8) 0.6098(12) 0.9042(9) 0.067(4) Uani 1 1 d .
H26A H 0.0613 0.6066 0.9594 0.080 Uiso 1 1 calc R
C27 C 0.0632(7) 0.6153(10) 0.8064(9) 0.048(3) Uani 1 1 d .
C28 C 0.1263(6) 0.6153(9) 0.6733(9) 0.039(3) Uani 1 1 d .
C29 C 0.2645(7) 0.0504(9) 0.3349(10) 0.044(3) Uani 1 1 d .
C30 C 0.2577(6) 0.1510(8) 0.3677(8) 0.036(3) Uani 1 1 d .
C31 C 0.2632(7) 0.2258(9) 0.3024(8) 0.045(3) Uani 1 1 d .
H31A H 0.2705 0.2127 0.2359 0.054 Uiso 1 1 calc R
C32 C 0.2585(7) 0.3174(9) 0.3316(8) 0.040(3) Uani 1 1 d .
H32A H 0.2611 0.3659 0.2850 0.048 Uiso 1 1 calc R
C33 C 0.2499(6) 0.3396(8) 0.4284(8) 0.039(3) Uani 1 1 d .
C34 C 0.2441(7) 0.2640(9) 0.4968(8) 0.047(3) Uani 1 1 d .
H34A H 0.2382 0.2777 0.5634 0.057 Uiso 1 1 calc R
C35 C 0.2471(7) 0.1719(8) 0.4672(9) 0.046(3) Uani 1 1 d .
H35A H 0.2420 0.1229 0.5129 0.055 Uiso 1 1 calc R
C36 C 0.2479(6) 0.4410(8) 0.4659(9) 0.036(3) Uani 1 1 d .
N1 N 0.4145(5) 0.5556(7) 0.6263(7) 0.038(2) Uani 1 1 d .
N2 N 0.5291(5) 0.5023(8) 0.6382(7) 0.047(3) Uani 1 1 d .
N3 N 0.3499(5) 0.7993(7) 0.4496(6) 0.041(2) Uani 1 1 d .
N4 N 0.4688(6) 0.7805(8) 0.4948(7) 0.046(3) Uani 1 1 d .
N5 N 0.0740(5) 0.6303(7) 0.4633(7) 0.041(3) Uani 1 1 d .
N6 N -0.0399(5) 0.6174(7) 0.4052(7) 0.044(3) Uani 1 1 d .
N7 N 0.1320(5) 0.6142(8) 0.7774(7) 0.043(3) Uani 1 1 d .
N8 N 0.0128(5) 0.6161(8) 0.7283(7) 0.046(3) Uani 1 1 d .
O1 O 0.3036(4) 0.6592(5) 0.5203(5) 0.0363(19) Uani 1 1 d .
O2 O 0.1845(4) 0.6060(6) 0.6182(5) 0.041(2) Uani 1 1 d .
O3 O 0.2584(6) -0.0119(6) 0.4013(8) 0.071(3) Uani 1 1 d .
O4 O 0.2763(5) 0.0342(6) 0.2458(7) 0.058(2) Uani 1 1 d .
O5 O 0.2826(5) 0.4515(6) 0.5484(6) 0.055(2) Uani 1 1 d .
O6 O 0.2150(5) 0.5017(6) 0.4205(6) 0.044(2) Uani 1 1 d .
O7 O 0.2964(5) 0.6831(7) 0.7423(6) 0.060(3) Uani 1 1 d .
O8 O 0.1846(4) 0.7916(6) 0.4840(6) 0.051(2) Uani 1 1 d .
H8A H 0.1594 0.8247 0.5330 0.076 Uiso 1 1 calc R
O9 O 0.2305(5) 0.6837(7) 0.3081(8) 0.077(3) Uani 1 1 d .
H9B H 0.2525 0.7348 0.3096 0.115 Uiso 1 1 calc R

loop_
_atom_site_aniso_label
_atom_site_aniso_U_11
_atom_site_aniso_U_22
_atom_site_aniso_U_33
_atom_site_aniso_U_23
_atom_site_aniso_U_13
_atom_site_aniso_U_12
Fe1 0.0348(9) 0.0251(10) 0.0251(8) 0.0016(7) -0.0058(6) 0.0013(7)
Fe2 0.0324(9) 0.0324(11) 0.0314(9) -0.0020(7) -0.0072(7) 0.0017(7)
Fe3 0.0769(15) 0.0437(14) 0.0536(13) -0.0134(9) -0.0109(10) 0.0146(10)
C1 0.038(7) 0.037(8) 0.034(6) -0.004(6) 0.000(5) 0.011(6)
C2 0.056(8) 0.048(9) 0.047(8) 0.005(7) -0.004(6) 0.021(7)
C3 0.079(11) 0.047(10) 0.057(9) 0.003(7) 0.000(8) 0.025(8)
C4 0.099(14) 0.072(12) 0.046(8) 0.008(8) 0.000(8) 0.061(10)
C5 0.053(9) 0.105(15) 0.051(9) -0.009(9) 0.006(7) 0.036(9)
C6 0.041(8) 0.072(11) 0.039(7) 0.009(7) -0.006(6) -0.008(7)
C7 0.028(6) 0.042(8) 0.031(6) 0.000(5) -0.003(5) 0.000(5)
C8 0.038(7) 0.038(8) 0.033(6) 0.003(6) -0.002(5) -0.001(6)
C9 0.045(8) 0.093(12) 0.052(8) 0.015(8) -0.011(6) -0.029(8)
C10 0.067(10) 0.104(14) 0.058(9) 0.028(10) -0.012(8) -0.041(10)
C11 0.074(11) 0.104(15) 0.063(10) 0.045(10) -0.014(8) -0.045(10)
C12 0.085(12) 0.063(11) 0.046(8) 0.022(7) -0.014(7) -0.025(8)
C13 0.051(8) 0.040(8) 0.020(6) 0.008(5) -0.016(5) -0.013(6)
C14 0.040(7) 0.046(8) 0.013(5) -0.008(5) -0.005(4) -0.007(6)
C15 0.030(7) 0.043(8) 0.050(8) 0.006(6) -0.017(6) -0.003(6)
C16 0.037(7) 0.102(13) 0.040(8) 0.006(7) -0.009(6) -0.017(7)
C17 0.058(10) 0.084(12) 0.053(9) -0.001(8) -0.020(7) -0.007(8)
C18 0.044(8) 0.079(11) 0.045(8) 0.005(7) -0.026(6) -0.007(7)
C19 0.038(7) 0.058(9) 0.062(9) -0.009(7) -0.021(6) -0.009(7)
C20 0.038(7) 0.057(9) 0.039(7) -0.002(6) -0.005(5) -0.006(6)
C21 0.038(7) 0.036(7) 0.033(6) 0.000(5) 0.002(5) 0.005(5)
C22 0.035(7) 0.043(8) 0.031(6) 0.007(6) -0.003(5) -0.003(6)
C23 0.045(8) 0.068(10) 0.069(10) 0.006(8) -0.001(7) 0.000(7)
C24 0.047(9) 0.133(15) 0.040(8) 0.008(9) 0.012(7) -0.012(9)
C25 0.061(10) 0.125(15) 0.044(9) -0.002(9) 0.020(8) -0.014(10)
C26 0.073(11) 0.099(13) 0.027(7) -0.002(7) -0.002(7) -0.017(9)
C27 0.051(8) 0.048(9) 0.045(8) 0.005(6) -0.009(6) 0.005(7)
C28 0.033(7) 0.038(7) 0.047(7) -0.001(6) 0.004(6) 0.006(6)
C29 0.044(7) 0.029(8) 0.059(9) 0.007(7) -0.019(6) 0.000(6)
C30 0.039(7) 0.030(7) 0.040(7) -0.007(6) -0.006(5) 0.003(5)
C31 0.066(8) 0.043(9) 0.026(6) -0.009(6) -0.009(6) 0.008(6)
C32 0.057(8) 0.026(7) 0.037(7) 0.005(6) -0.001(6) 0.003(6)
C33 0.038(7) 0.040(8) 0.041(7) -0.010(6) -0.010(5) 0.003(5)
C34 0.079(9) 0.036(8) 0.026(6) -0.016(6) 0.004(6) -0.002(7)
C35 0.076(10) 0.024(7) 0.038(7) 0.007(6) 0.007(6) -0.007(6)
C36 0.040(7) 0.023(7) 0.045(7) -0.013(6) 0.000(6) 0.000(6)
N1 0.038(6) 0.039(6) 0.036(5) -0.001(5) -0.007(4) 0.002(5)
N2 0.039(6) 0.071(8) 0.029(5) -0.002(6) -0.007(4) 0.025(6)
N3 0.052(7) 0.044(7) 0.028(5) 0.010(5) -0.012(4) -0.005(5)
N4 0.053(7) 0.051(7) 0.034(5) 0.004(5) -0.003(5) -0.019(5)
N5 0.034(5) 0.054(7) 0.035(5) 0.001(5) -0.012(4) 0.000(5)
N6 0.043(6) 0.040(6) 0.048(6) -0.004(5) -0.013(5) -0.002(5)
N7 0.040(6) 0.050(7) 0.040(6) 0.015(5) -0.003(5) -0.006(5)
N8 0.048(7) 0.051(7) 0.038(6) 0.003(5) -0.003(5) 0.003(5)
O1 0.040(5) 0.033(5) 0.036(4) 0.009(4) -0.009(3) -0.007(4)
O2 0.036(5) 0.050(5) 0.038(4) 0.006(4) -0.006(4) -0.002(4)
O3 0.112(9) 0.025(6) 0.075(7) -0.009(5) -0.022(6) 0.001(5)
O4 0.063(6) 0.039(6) 0.073(7) -0.030(5) 0.003(5) 0.002(5)
O5 0.077(6) 0.032(5) 0.055(6) -0.022(4) -0.034(5) 0.013(4)
O6 0.054(5) 0.030(5) 0.048(5) -0.008(4) -0.019(4) 0.004(4)
O7 0.063(6) 0.088(7) 0.028(4) 0.004(5) -0.020(4) -0.039(5)
O8 0.049(5) 0.047(6) 0.055(5) 0.022(4) -0.003(4) 0.008(4)
O9 0.067(7) 0.046(6) 0.117(9) 0.025(6) -0.028(6) 0.004(5)

loop_
_atom_type_symbol
_atom_type_description
_atom_type_scat_dispersion_real
_atom_type_scat_dispersion_imag
_atom_type_scat_source
C C 0.0033 0.0016 'International Tables Vol C Tables 4.2.6.8 and 6.1.1.4'
H H 0.0000 0.0000 'International Tables Vol C Tables 4.2.6.8 and 6.1.1.4'
N N 0.0061 0.0033 'International Tables Vol C Tables 4.2.6.8 and 6.1.1.4'
O O 0.0106 0.0060 'International Tables Vol C Tables 4.2.6.8 and 6.1.1.4'
Fe Fe 0.3463 0.8444 'International Tables Vol C Tables 4.2.6.8 and 6.1.1.4'

loop_
_geom_angle_atom_site_label_1
_geom_angle_atom_site_label_2
_geom_angle_atom_site_label_3
_geom_angle
_geom_angle_site_symmetry_1
_geom_angle_site_symmetry_3
O1 Fe1 O4 170.4(3) . 4_566
O1 Fe1 O5 91.4(3) . .
O4 Fe1 O5 80.6(4) 4_566 .
O1 Fe1 O2 78.8(3) . .
O4 Fe1 O2 95.8(3) 4_566 .
O5 Fe1 O2 90.1(3) . .
O1 Fe1 O7 93.1(3) . .
O4 Fe1 O7 94.3(4) 4_566 .
O5 Fe1 O7 172.3(4) . .
O2 Fe1 O7 84.7(3) . .
O1 Fe1 N1 85.3(3) . .
O4 Fe1 N1 99.8(4) 4_566 .
O5 Fe1 N1 89.5(4) . .
O2 Fe1 N1 164.0(3) . .
O7 Fe1 N1 97.1(3) . .
O8 Fe2 O2 98.1(3) . .
O8 Fe2 O6 166.0(3) . .
O2 Fe2 O6 94.4(3) . .
O8 Fe2 O1 85.6(3) . .
O2 Fe2 O1 76.8(3) . .
O6 Fe2 O1 91.0(3) . .
O8 Fe2 N5 91.1(4) . .
O2 Fe2 N5 86.4(3) . .
O6 Fe2 N5 96.0(4) . .
O1 Fe2 N5 162.3(3) . .
O8 Fe2 O9 82.8(4) . .
O2 Fe2 O9 166.8(3) . .
O6 Fe2 O9 83.6(3) . .
O1 Fe2 O9 90.1(3) . .
N5 Fe2 O9 106.7(3) . .
O8 Fe3 O3 108.7(4) 4_576 4_566
O8 Fe3 O7 144.6(4) 4_576 .
O3 Fe3 O7 106.6(4) 4_566 .
O8 Fe3 N3 89.5(3) 4_576 4_576
O3 Fe3 N3 94.4(4) 4_566 4_576
O7 Fe3 N3 85.4(3) . 4_576
O8 Fe3 N7 93.8(3) 4_576 .
O3 Fe3 N7 90.1(4) 4_566 .
O7 Fe3 N7 88.5(3) . .
N3 Fe3 N7 173.2(3) 4_576 .
N1 C1 N2 111.7(11) . .
N1 C1 C2 130.6(11) . .
N2 C1 C2 117.6(11) . .
C3 C2 C1 121.2(14) . .
C2 C3 C4 120.7(15) . .
C5 C4 C3 118.3(13) . .
C4 C5 N2 120.0(15) . .
C7 C6 N2 107.7(11) . .
C6 C7 N1 107.4(11) . .
C6 C7 C8 132.6(11) . .
N1 C7 C8 119.9(10) . .
N4 C8 C14 105.3(10) . .
N4 C8 C7 126.6(10) . .
C14 C8 C7 127.6(11) . .
C10 C9 N4 120.3(14) . .
C9 C10 C11 120.7(14) . .
C12 C11 C10 120.6(13) . .
C11 C12 C13 119.3(14) . .
N3 C13 C12 131.4(12) . .
N3 C13 N4 110.0(10) . .
C12 C13 N4 118.7(12) . .
O1 C14 N3 123.8(10) . .
O1 C14 C8 125.1(11) . .
N3 C14 C8 111.1(10) . .
N5 C15 N6 109.3(11) . .
N5 C15 C16 130.3(11) . .
N6 C15 C16 120.4(10) . .
C15 C16 C17 118.1(12) . .
C18 C17 C16 119.1(13) . .
C19 C18 C17 122.6(12) . .
C18 C19 N6 118.4(12) . .
C21 C20 N6 106.9(10) . .
C20 C21 N5 109.6(10) . .
C20 C21 C22 131.3(11) . .
N5 C21 C22 119.0(10) . .
C28 C22 N8 105.9(10) . .
C28 C22 C21 128.8(11) . .
N8 C22 C21 125.1(10) . .
C24 C23 N8 118.6(13) . .
C23 C24 C25 119.8(13) . .
C26 C25 C24 122.5(13) . .
C25 C26 C27 120.7(13) . .
N7 C27 N8 113.0(11) . .
N7 C27 C26 131.5(12) . .
N8 C27 C26 115.4(12) . .
O2 C28 C22 127.1(11) . .
O2 C28 N7 121.1(10) . .
C22 C28 N7 111.6(10) . .
O4 C29 O3 125.4(12) . .
O4 C29 C30 118.5(11) . .
O3 C29 C30 116.0(12) . .
C31 C30 C35 118.2(10) . .
C31 C30 C29 121.8(11) . .
C35 C30 C29 120.1(11) . .
C32 C31 C30 122.3(11) . .
C31 C32 C33 120.7(11) . .
C32 C33 C34 118.1(11) . .
C32 C33 C36 122.9(11) . .
C34 C33 C36 119.0(10) . .
C35 C34 C33 121.3(10) . .
C34 C35 C30 119.5(11) . .
O6 C36 O5 126.8(10) . .
O6 C36 C33 120.3(10) . .
O5 C36 C33 112.8(10) . .
C1 N1 C7 106.6(9) . .
C1 N1 Fe1 128.3(8) . .
C7 N1 Fe1 125.1(7) . .
C1 N2 C5 122.1(13) . .
C1 N2 C6 106.5(9) . .
C5 N2 C6 131.5(13) . .
C13 N3 C14 106.6(9) . .
C13 N3 Fe3 128.6(8) . 4_575
C14 N3 Fe3 124.3(7) . 4_575
C9 N4 C8 132.7(12) . .
C9 N4 C13 120.3(11) . .
C8 N4 C13 107.0(9) . .
C15 N5 C21 107.0(9) . .
C15 N5 Fe2 124.9(8) . .
C21 N5 Fe2 128.1(7) . .
C15 N6 C19 121.4(11) . .
C15 N6 C20 107.1(9) . .
C19 N6 C20 131.5(11) . .
C27 N7 C28 103.6(10) . .
C27 N7 Fe3 127.7(8) . .
C28 N7 Fe3 126.1(7) . .
C22 N8 C27 105.7(10) . .
C22 N8 C23 131.7(11) . .
C27 N8 C23 122.5(11) . .
C14 O1 Fe1 125.4(6) . .
C14 O1 Fe2 135.6(7) . .
Fe1 O1 Fe2 97.6(3) . .
C28 O2 Fe1 136.3(7) . .
C28 O2 Fe2 126.1(7) . .
Fe1 O2 Fe2 97.4(3) . .
C29 O3 Fe3 123.8(9) . 4_565
C29 O4 Fe1 145.9(9) . 4_565
C36 O5 Fe1 131.6(8) . .
C36 O6 Fe2 126.8(7) . .
Fe3 O7 Fe1 114.0(4) . .
Fe3 O8 Fe2 106.2(4) 4_575 .

loop_
_geom_bond_atom_site_label_1
_geom_bond_atom_site_label_2
_geom_bond_distance
_geom_bond_site_symmetry_2
Fe1 O1 2.059(7) .
Fe1 O4 2.072(9) 4_566
Fe1 O5 2.080(8) .
Fe1 O2 2.098(7) .
Fe1 O7 2.114(10) .
Fe1 N1 2.155(9) .
Fe2 O8 2.099(9) .
Fe2 O2 2.106(7) .
Fe2 O6 2.124(8) .
Fe2 O1 2.139(7) .
Fe2 N5 2.145(9) .
Fe2 O9 2.347(11) .
Fe3 O8 1.979(8) 4_576
Fe3 O3 2.033(9) 4_566
Fe3 O7 2.082(8) .
Fe3 N3 2.303(10) 4_576
Fe3 N7 2.430(10) .
C1 N1 1.319(14) .
C1 N2 1.343(15) .
C1 C2 1.384(18) .
C2 C3 1.306(17) .
C3 C4 1.40(2) .
C4 C5 1.34(2) .
C5 N2 1.359(17) .
C6 C7 1.364(16) .
C6 N2 1.383(16) .
C7 N1 1.397(14) .
C7 C8 1.431(16) .
C8 N4 1.384(14) .
C8 C14 1.388(15) .
C9 C10 1.33(2) .
C9 N4 1.364(15) .
C10 C11 1.39(2) .
C11 C12 1.37(2) .
C12 C13 1.378(17) .
C13 N3 1.329(14) .
C13 N4 1.412(15) .
C14 O1 1.287(13) .
C14 N3 1.368(14) .
C15 N5 1.330(14) .
C15 N6 1.373(14) .
C15 C16 1.377(18) .
C16 C17 1.409(17) .
C17 C18 1.382(18) .
C18 C19 1.332(18) .
C19 N6 1.383(14) .
C20 C21 1.333(16) .
C20 N6 1.395(15) .
C21 N5 1.390(14) .
C21 C22 1.474(16) .
C22 C28 1.346(16) .
C22 N8 1.388(14) .
C23 C24 1.368(19) .
C23 N8 1.408(16) .
C24 C25 1.376(19) .
C25 C26 1.331(19) .
C26 C27 1.454(18) .
C27 N7 1.304(15) .
C27 N8 1.393(15) .
C28 O2 1.297(13) .
C28 N7 1.414(15) .
C29 O4 1.249(15) .
C29 O3 1.259(15) .
C29 C30 1.483(16) .
C30 C31 1.377(16) .
C30 C35 1.394(16) .
C31 C32 1.347(17) .
C32 C33 1.358(16) .
C33 C34 1.412(16) .
C33 C36 1.511(15) .
C34 C35 1.353(16) .
C36 O6 1.206(13) .
C36 O5 1.288(14) .
N3 Fe3 2.303(10) 4_575
O3 Fe3 2.033(9) 4_565
O4 Fe1 2.072(9) 4_565
O8 Fe3 1.979(8) 4_575
